data_4318802
loop_
_publ_author_name
'Way-Zen Lee'
'William B. Tolman'

_publ_section_title
;
 Toward Synthetic Analogues of Linked Redox and Catalytic Multimetal Sites
 in Proteins: A Model of the Histidine-Cysteine Bridged Dicopper Array
;
_journal_name_full 'Inorganic Chemistry'
_journal_page_first 5656
_journal_page_last 5658
_journal_paper_doi 10.1021/ic025937a
_journal_volume 41
_journal_year 2002
_chemical_compound_source 'Way-Zen Lee'
_chemical_formula_moiety 'C34 H46 Cu N3'
_chemical_formula_sum 'C34 H46 Cu N3'
_chemical_formula_weight 560.28
_chemical_name_common 02127
_chemical_name_systematic
; 
 LCuPy 
;
_space_group_IT_number 96
_symmetry_cell_setting tetragonal
_symmetry_space_group_name_Hall 'P 4nw 2abw'
_symmetry_space_group_name_H-M 'P 43 21 2'
_atom_sites_solution_hydrogens geom
_atom_sites_solution_primary direct
_atom_sites_solution_secondary difmap
_audit_creation_method SHELXL-97
_cell_angle_alpha 90.00
_cell_angle_beta 90.00
_cell_angle_gamma 90.00
_cell_formula_units_Z 4
_cell_length_a 10.5191(6)
_cell_length_b 10.5191(6)
_cell_length_c 28.825(3)
_cell_measurement_reflns_used 3285
_cell_measurement_temperature 173(2)
_cell_volume 3189.5(4)
_computing_cell_refinement 'SAINT, Bruker'
_computing_data_collection 'SMART, Bruker'
_computing_data_reduction 'SAINT, Bruker'
_computing_molecular_graphics 'SHELXTL, Bruker'
_computing_structure_refinement SHELXL-97
_computing_structure_solution SHELXS-97
_diffrn_ambient_temperature 173(2)
_diffrn_measured_fraction_theta_full 0.999
_diffrn_measured_fraction_theta_max 0.999
_diffrn_measurement_device_type 'Bruker SMART Platform CCD'
_diffrn_measurement_method 'area detector, omega scans'
_diffrn_radiation_monochromator graphite
_diffrn_radiation_source 'fine-focus sealed tube'
_diffrn_radiation_type MoK\a
_diffrn_radiation_wavelength 0.71073
_diffrn_reflns_av_R_equivalents 0.1324
_diffrn_reflns_av_sigmaI/netI 0.0630
_diffrn_reflns_limit_h_max 13
_diffrn_reflns_limit_h_min -13
_diffrn_reflns_limit_k_max 13
_diffrn_reflns_limit_k_min -13
_diffrn_reflns_limit_l_max 37
_diffrn_reflns_limit_l_min -37
_diffrn_reflns_number 29359
_diffrn_reflns_theta_full 27.49
_diffrn_reflns_theta_max 27.49
_diffrn_reflns_theta_min 2.06
_exptl_absorpt_coefficient_mu 0.710
_exptl_absorpt_correction_T_max 1.000000
_exptl_absorpt_correction_T_min 0.861002
_exptl_absorpt_correction_type multi-scan
_exptl_absorpt_process_details 'SADABS, R. Blessing, 1995'
_exptl_crystal_colour yellow
_exptl_crystal_density_diffrn 1.167
_exptl_crystal_density_method 'not measured'
_exptl_crystal_description hexagonal
_exptl_crystal_F_000 1200
_exptl_crystal_size_max 0.5
_exptl_crystal_size_mid 0.4
_exptl_crystal_size_min 0.3
_refine_diff_density_max 0.367
_refine_diff_density_min -0.624
_refine_diff_density_rms 0.084
_refine_ls_abs_structure_details 'Flack H D (1983), Acta Cryst. A39, 876-881'
_refine_ls_abs_structure_Flack 0.00(2)
_refine_ls_extinction_method none
_refine_ls_goodness_of_fit_ref 1.067
_refine_ls_hydrogen_treatment riding
_refine_ls_matrix_type full
_refine_ls_number_parameters 174
_refine_ls_number_reflns 3675
_refine_ls_number_restraints 0
_refine_ls_restrained_S_all 1.067
_refine_ls_R_factor_all 0.0469
_refine_ls_R_factor_gt 0.0385
_refine_ls_shift/su_max 0.001
_refine_ls_shift/su_mean 0.000
_refine_ls_structure_factor_coef Fsqd
_refine_ls_weighting_details 'calc w=1/[\s^2^(Fo^2^)+(0.0588P)^2^+0.1725P] where P=(Fo^2^+2Fc^2^)/3'
_refine_ls_weighting_scheme calc
_refine_ls_wR_factor_gt 0.1061
_refine_ls_wR_factor_ref 0.1097
_reflns_number_gt 3091
_reflns_number_total 3675
_reflns_threshold_expression >2sigma(I)
_cod_data_source_file ic025937a_s2_3.cif
_cod_data_source_block 02127m
_cod_database_code 4318802

loop_
_symmetry_equiv_pos_as_xyz
'x, y, z'
'-x, -y, z+1/2'
'-y+1/2, x+1/2, z+3/4'
'y+1/2, -x+1/2, z+1/4'
'-x+1/2, y+1/2, -z+3/4'
'x+1/2, -y+1/2, -z+1/4'
'y, x, -z'
'-y, -x, -z+1/2'

loop_
_atom_site_label
_atom_site_type_symbol
_atom_site_fract_x
_atom_site_fract_y
_atom_site_fract_z
_atom_site_U_iso_or_equiv
_atom_site_adp_type
_atom_site_occupancy
_atom_site_symmetry_multiplicity
_atom_site_calc_flag
_atom_site_refinement_flags
_atom_site_disorder_assembly
_atom_site_disorder_group
Cu1 Cu 1.00747(2) 1.00747(2) 0.0000 0.03353(12) Uani 1 2 d S . .
N1 N 0.99402(15) 1.19129(15) 0.00613(5) 0.0309(4) Uani 1 1 d . . .
N2 N 0.87662(15) 0.87662(15) 0.0000 0.0379(6) Uani 1 2 d S . .
C1 C 1.0808(2) 1.4067(2) 0.01357(9) 0.0432(6) Uani 1 1 d . . .
H1A H 0.9906 1.4271 0.0176 0.065 Uiso 1 1 calc R . .
H1B H 1.1139 1.4515 -0.0137 0.065 Uiso 1 1 calc R . .
H1C H 1.1282 1.4335 0.0412 0.065 Uiso 1 1 calc R . .
C2 C 1.0961(2) 1.26494(19) 0.00686(7) 0.0322(5) Uani 1 1 d . . .
C3 C 1.22085(18) 1.22085(18) 0.0000 0.0340(6) Uani 1 2 d S . .
H3A H 1.2847 1.2847 0.0000 0.041 Uiso 1 2 calc SR . .
C4 C 0.8717(2) 1.24818(18) 0.01153(8) 0.0333(5) Uani 1 1 d . . .
C5 C 0.8153(2) 1.2546(2) 0.05579(8) 0.0414(5) Uani 1 1 d . . .
C6 C 0.6937(2) 1.3057(2) 0.05983(9) 0.0496(6) Uani 1 1 d . . .
H6A H 0.6558 1.3127 0.0896 0.060 Uiso 1 1 calc R . .
C7 C 0.6270(2) 1.3465(2) 0.02123(10) 0.0516(6) Uani 1 1 d . . .
H7A H 0.5434 1.3795 0.0246 0.062 Uiso 1 1 calc R . .
C8 C 0.6814(2) 1.3394(2) -0.02161(10) 0.0497(6) Uani 1 1 d . . .
H8A H 0.6349 1.3682 -0.0478 0.060 Uiso 1 1 calc R . .
C9 C 0.8052(2) 1.2903(2) -0.02808(8) 0.0384(5) Uani 1 1 d . . .
C10 C 0.8844(3) 1.2083(3) 0.09848(9) 0.0568(7) Uani 1 1 d . . .
H10A H 0.9741 1.1893 0.0893 0.068 Uiso 1 1 calc R . .
C11 C 0.8258(5) 1.0849(3) 0.11658(12) 0.1088(16) Uani 1 1 d . . .
H11A H 0.8248 1.0214 0.0917 0.163 Uiso 1 1 calc R . .
H11B H 0.7386 1.1012 0.1270 0.163 Uiso 1 1 calc R . .
H11C H 0.8764 1.0530 0.1426 0.163 Uiso 1 1 calc R . .
C12 C 0.8887(4) 1.3086(4) 0.13700(10) 0.0775(9) Uani 1 1 d . . .
H12A H 0.9344 1.2743 0.1639 0.116 Uiso 1 1 calc R . .
H12B H 0.8018 1.3310 0.1461 0.116 Uiso 1 1 calc R . .
H12C H 0.9326 1.3846 0.1256 0.116 Uiso 1 1 calc R . .
C13 C 0.8647(3) 1.2796(2) -0.07565(8) 0.0490(6) Uani 1 1 d . . .
H13A H 0.9590 1.2808 -0.0715 0.059 Uiso 1 1 calc R . .
C14 C 0.8300(4) 1.1536(3) -0.09870(10) 0.0846(11) Uani 1 1 d . . .
H14A H 0.8530 1.0832 -0.0781 0.127 Uiso 1 1 calc R . .
H14B H 0.8765 1.1454 -0.1280 0.127 Uiso 1 1 calc R . .
H14C H 0.7384 1.1515 -0.1048 0.127 Uiso 1 1 calc R . .
C15 C 0.8294(3) 1.3918(3) -0.10752(11) 0.0748(9) Uani 1 1 d . . .
H15A H 0.8525 1.4719 -0.0924 0.112 Uiso 1 1 calc R . .
H15B H 0.7377 1.3907 -0.1135 0.112 Uiso 1 1 calc R . .
H15C H 0.8755 1.3841 -0.1369 0.112 Uiso 1 1 calc R . .
C21 C 0.7528(2) 0.9069(2) -0.00223(10) 0.0457(6) Uani 1 1 d . . .
H21A H 0.7294 0.9940 -0.0039 0.055 Uiso 1 1 calc R . .
C22 C 0.6582(2) 0.8160(2) -0.00211(10) 0.0526(7) Uani 1 1 d . . .
H22A H 0.5714 0.8406 -0.0035 0.063 Uiso 1 1 calc R . .
C23 C 0.6904(2) 0.6904(2) 0.0000 0.0522(9) Uani 1 2 d S . .
H23A H 0.6266 0.6266 0.0000 0.063 Uiso 1 2 calc SR . .

loop_
_atom_site_aniso_label
_atom_site_aniso_U_11
_atom_site_aniso_U_22
_atom_site_aniso_U_33
_atom_site_aniso_U_23
_atom_site_aniso_U_13
_atom_site_aniso_U_12
Cu1 0.02899(14) 0.02899(14) 0.0426(2) -0.00048(9) 0.00048(9) -0.00376(13)
N1 0.0347(10) 0.0261(8) 0.0319(9) 0.0013(6) -0.0029(8) -0.0009(7)
N2 0.0305(7) 0.0305(7) 0.0525(15) -0.0017(8) 0.0017(8) -0.0017(10)
C1 0.0406(12) 0.0295(11) 0.0595(16) -0.0041(10) -0.0040(11) -0.0065(8)
C2 0.0365(11) 0.0312(10) 0.0288(11) 0.0006(8) -0.0040(9) -0.0027(8)
C3 0.0320(9) 0.0320(9) 0.0382(16) 0.0020(9) -0.0020(9) -0.0049(11)
C4 0.0322(11) 0.0228(10) 0.0449(14) 0.0003(8) -0.0042(9) -0.0010(8)
C5 0.0430(13) 0.0367(12) 0.0445(13) 0.0020(10) 0.0023(10) 0.0055(9)
C6 0.0422(13) 0.0434(13) 0.0632(16) -0.0008(11) 0.0076(12) 0.0034(10)
C7 0.0321(13) 0.0423(13) 0.0803(18) 0.0044(12) 0.0015(12) 0.0016(10)
C8 0.0366(13) 0.0402(13) 0.0722(17) 0.0073(12) -0.0213(12) -0.0037(10)
C9 0.0377(12) 0.0310(11) 0.0465(13) 0.0037(9) -0.0105(10) -0.0081(9)
C10 0.0620(17) 0.0690(18) 0.0395(13) 0.0016(12) 0.0094(12) 0.0273(14)
C11 0.190(5) 0.069(2) 0.068(2) 0.0198(19) -0.009(3) 0.008(3)
C12 0.091(3) 0.092(2) 0.0497(17) -0.0117(16) -0.0085(17) 0.023(2)
C13 0.0562(16) 0.0487(14) 0.0420(13) 0.0070(11) -0.0140(11) -0.0055(12)
C14 0.131(3) 0.072(2) 0.0501(17) -0.0117(16) -0.0087(19) -0.012(2)
C15 0.087(2) 0.079(2) 0.0584(18) 0.0279(17) -0.0103(17) 0.0003(18)
C21 0.0309(11) 0.0323(11) 0.0739(18) 0.0017(13) 0.0034(12) 0.0000(8)
C22 0.0283(11) 0.0409(12) 0.089(2) 0.0058(14) 0.0042(13) -0.0014(9)
C23 0.0383(11) 0.0383(11) 0.080(3) 0.0038(14) -0.0038(14) -0.0097(14)

loop_
_atom_type_symbol
_atom_type_description
_atom_type_scat_dispersion_real
_atom_type_scat_dispersion_imag
_atom_type_scat_source
C C 0.0033 0.0016 'International Tables Vol C Tables 4.2.6.8 and 6.1.1.4'
H H 0.0000 0.0000 'International Tables Vol C Tables 4.2.6.8 and 6.1.1.4'
N N 0.0061 0.0033 'International Tables Vol C Tables 4.2.6.8 and 6.1.1.4'
Cu Cu 0.3201 1.2651 'International Tables Vol C Tables 4.2.6.8 and 6.1.1.4'

loop_
_geom_angle_atom_site_label_1
_geom_angle_atom_site_label_2
_geom_angle_atom_site_label_3
_geom_angle
_geom_angle_site_symmetry_1
_geom_angle_site_symmetry_3
_geom_angle_publ_flag
N2 Cu1 N1 130.61(5) . . ?
N2 Cu1 N1 130.61(5) . 7 ?
N1 Cu1 N1 98.78(10) . 7 ?
C2 N1 C4 118.95(18) . . ?
C2 N1 Cu1 121.57(15) . . ?
C4 N1 Cu1 119.45(12) . . ?
C21 N2 C21 117.5(3) 7 . ?
C21 N2 Cu1 121.23(13) 7 . ?
C21 N2 Cu1 121.23(13) . . ?
N1 C2 C3 124.2(2) . . ?
N1 C2 C1 119.5(2) . . ?
C3 C2 C1 116.27(19) . . ?
C2 C3 C2 129.5(3) 7 . ?
C5 C4 C9 120.6(2) . . ?
C5 C4 N1 119.87(18) . . ?
C9 C4 N1 119.37(19) . . ?
C6 C5 C4 118.7(2) . . ?
C6 C5 C10 119.9(2) . . ?
C4 C5 C10 121.4(2) . . ?
C7 C6 C5 121.2(2) . . ?
C8 C7 C6 119.9(2) . . ?
C7 C8 C9 121.8(2) . . ?
C4 C9 C8 117.7(2) . . ?
C4 C9 C13 120.4(2) . . ?
C8 C9 C13 121.9(2) . . ?
C5 C10 C11 111.0(3) . . ?
C5 C10 C12 112.5(2) . . ?
C11 C10 C12 110.4(3) . . ?
C9 C13 C14 111.2(2) . . ?
C9 C13 C15 112.6(2) . . ?
C14 C13 C15 110.4(2) . . ?
N2 C21 C22 122.4(2) . . ?
C23 C22 C21 119.4(2) . . ?
C22 C23 C22 118.9(3) 7 . ?

loop_
_geom_bond_atom_site_label_1
_geom_bond_atom_site_label_2
_geom_bond_distance
_geom_bond_site_symmetry_2
_geom_bond_publ_flag
Cu1 N2 1.947(2) . ?
Cu1 N1 1.9467(16) . ?
Cu1 N1 1.9467(16) 7 ?
N1 C2 1.324(2) . ?
N1 C4 1.428(3) . ?
N2 C21 1.342(2) 7 ?
N2 C21 1.342(2) . ?
C1 C2 1.513(3) . ?
C2 C3 1.406(2) . ?
C3 C2 1.406(2) 7 ?
C4 C5 1.408(3) . ?
C4 C9 1.410(3) . ?
C5 C6 1.393(3) . ?
C5 C10 1.510(3) . ?
C6 C7 1.383(3) . ?
C7 C8 1.363(4) . ?
C8 C9 1.413(3) . ?
C9 C13 1.511(3) . ?
C10 C11 1.529(5) . ?
C10 C12 1.532(4) . ?
C13 C14 1.526(4) . ?
C13 C15 1.541(4) . ?
C21 C22 1.380(3) . ?
C22 C23 1.365(3) . ?
C23 C22 1.365(3) 7 ?

loop_
_geom_torsion_atom_site_label_1
_geom_torsion_atom_site_label_2
_geom_torsion_atom_site_label_3
_geom_torsion_atom_site_label_4
_geom_torsion
_geom_torsion_site_symmetry_1
_geom_torsion_site_symmetry_2
_geom_torsion_site_symmetry_3
_geom_torsion_site_symmetry_4
_geom_torsion_publ_flag
N2 Cu1 N1 C2 177.65(13) . . . . ?
N1 Cu1 N1 C2 -2.35(13) 7 . . . ?
N2 Cu1 N1 C4 -0.23(17) . . . . ?
N1 Cu1 N1 C4 179.77(17) 7 . . . ?
N1 Cu1 N2 C21 -169.92(16) . . . 7 ?
N1 Cu1 N2 C21 10.08(16) 7 . . 7 ?
N1 Cu1 N2 C21 10.08(16) . . . . ?
N1 Cu1 N2 C21 -169.92(16) 7 . . . ?
C4 N1 C2 C3 -177.24(17) . . . . ?
Cu1 N1 C2 C3 4.9(3) . . . . ?
C4 N1 C2 C1 0.3(3) . . . . ?
Cu1 N1 C2 C1 -177.62(15) . . . . ?
N1 C2 C3 C2 -2.81(15) . . . 7 ?
C1 C2 C3 C2 179.6(2) . . . 7 ?
C2 N1 C4 C5 -94.4(2) . . . . ?
Cu1 N1 C4 C5 83.6(2) . . . . ?
C2 N1 C4 C9 89.6(2) . . . . ?
Cu1 N1 C4 C9 -92.5(2) . . . . ?
C9 C4 C5 C6 -1.3(3) . . . . ?
N1 C4 C5 C6 -177.3(2) . . . . ?
C9 C4 C5 C10 179.1(2) . . . . ?
N1 C4 C5 C10 3.1(3) . . . . ?
C4 C5 C6 C7 1.8(4) . . . . ?
C10 C5 C6 C7 -178.7(2) . . . . ?
C5 C6 C7 C8 -1.3(4) . . . . ?
C6 C7 C8 C9 0.4(4) . . . . ?
C5 C4 C9 C8 0.4(3) . . . . ?
N1 C4 C9 C8 176.46(18) . . . . ?
C5 C4 C9 C13 -178.2(2) . . . . ?
N1 C4 C9 C13 -2.1(3) . . . . ?
C7 C8 C9 C4 0.1(4) . . . . ?
C7 C8 C9 C13 178.6(2) . . . . ?
C6 C5 C10 C11 72.0(3) . . . . ?
C4 C5 C10 C11 -108.4(3) . . . . ?
C6 C5 C10 C12 -52.2(4) . . . . ?
C4 C5 C10 C12 127.3(3) . . . . ?
C4 C9 C13 C14 91.1(3) . . . . ?
C8 C9 C13 C14 -87.4(3) . . . . ?
C4 C9 C13 C15 -144.5(2) . . . . ?
C8 C9 C13 C15 37.0(3) . . . . ?
C21 N2 C21 C22 0.2(2) 7 . . . ?
Cu1 N2 C21 C22 -179.8(2) . . . . ?
N2 C21 C22 C23 -0.5(4) . . . . ?
C21 C22 C23 C22 0.2(2) . . . 7 ?
